data_4001905
loop_
_publ_author_name
'Armstrong, A. Robert'
'Paterson, Allan J.'
'Dupr\'e, Nicolas'
'Grey, Clare P.'
'Bruce, Peter G.'

_publ_section_title
;
 Structural evolution of layered Li~x~Mn~y~O~2~: combined neutron, NMR,
 and electrochemical study
;
_journal_coden_ASTM CMATEX
_journal_issue 5
_journal_name_full 'Chemistry of Materials'
_journal_page_first 1016
_journal_page_last 1023
_journal_paper_doi 10.1021/cm0621747
_journal_volume 19
_journal_year 2007
_chemical_formula_structural 'Li0.96 Mn0.74 O2'
_chemical_formula_sum 'Li0.96 Mn0.74 O2'
_chemical_name_systematic 'Lithium Manganese Oxide (0.96/0.74/2)'
_space_group_IT_number 166
_symmetry_Int_Tables_number 166
_symmetry_space_group_name_Hall '-R 3 2"'
_symmetry_space_group_name_H-M 'R -3 m :H'
_audit_creation_date 2008/08/01
_cell_angle_alpha 90.
_cell_angle_beta 90.
_cell_angle_gamma 120.
_cell_formula_units_Z 3
_cell_length_a 2.880(2)
_cell_length_b 2.880(2)
_cell_length_c 14.347(5)
_cell_volume 103.06(11)
_refine_ls_R_factor_all 0.0164
_cod_data_source_file 'data_LiMnO2melanie173138.cif'
_cod_data_source_block /var/www/cod/tmp/uploads/1395854525.77-D290F29E9218B844.cif
_cod_original_cell_volume 103.05
_cod_original_sg_symbol_H-M 'R -3 m H'
_cod_database_code 4001905

loop_
_symmetry_equiv_pos_site_id
_symmetry_equiv_pos_as_xyz
1 'x-y, -y, -z'
2 '-x, -x+y, -z'
3 'y, x, -z'
4 'x-y, x, -z'
5 'y, -x+y, -z'
6 '-x, -y, -z'
7 '-x+y, y, z'
8 'x, x-y, z'
9 '-y, -x, z'
10 '-x+y, -x, z'
11 '-y, x-y, z'
12 'x, y, z'
13 'x-y+2/3, -y+1/3, -z+1/3'
14 'x-y+1/3, -y+2/3, -z+2/3'
15 '-x+2/3, -x+y+1/3, -z+1/3'
16 '-x+1/3, -x+y+2/3, -z+2/3'
17 'y+2/3, x+1/3, -z+1/3'
18 'y+1/3, x+2/3, -z+2/3'
19 'x-y+2/3, x+1/3, -z+1/3'
20 'x-y+1/3, x+2/3, -z+2/3'
21 'y+2/3, -x+y+1/3, -z+1/3'
22 'y+1/3, -x+y+2/3, -z+2/3'
23 '-x+2/3, -y+1/3, -z+1/3'
24 '-x+1/3, -y+2/3, -z+2/3'
25 '-x+y+2/3, y+1/3, z+1/3'
26 '-x+y+1/3, y+2/3, z+2/3'
27 'x+2/3, x-y+1/3, z+1/3'
28 'x+1/3, x-y+2/3, z+2/3'
29 '-y+2/3, -x+1/3, z+1/3'
30 '-y+1/3, -x+2/3, z+2/3'
31 '-x+y+2/3, -x+1/3, z+1/3'
32 '-x+y+1/3, -x+2/3, z+2/3'
33 '-y+2/3, x-y+1/3, z+1/3'
34 '-y+1/3, x-y+2/3, z+2/3'
35 'x+2/3, y+1/3, z+1/3'
36 'x+1/3, y+2/3, z+2/3'

loop_
_atom_site_label
_atom_site_type_symbol
_atom_site_symmetry_multiplicity
_atom_site_Wyckoff_symbol
_atom_site_fract_x
_atom_site_fract_y
_atom_site_fract_z
_atom_site_occupancy
_atom_site_attached_hydrogens
_atom_site_B_iso_or_equiv
Li1 Li1+ 3 b 0 0 0.5 .76(4) 0 1.0
Li2 Li1+ 6 c 0 0 0.132(5) .10(2) 0 .5
Mn1 Mn4.11+ 3 a 0 0 0 .74(2) 0 .13(12)
O1 O2- 6 c 0 0 0.2613(2) 1. 0 1.48(10)

loop_
_atom_type_symbol
_atom_type_oxidation_number
Li1+ 1
Mn4.11+ 4.11
O2- -2
